data_2015118
loop_
_publ_author_name
'Vratislav Langer'
'Miroslav Ko\'o\<s'
'Dalma Gyepesov\'a'
'Mariana Sl\'adkovi\<cov\'a'
'Jozef Lusto\<n'
'Juraj Kronek'

_publ_section_title
;
 Three isomeric forms of hydroxyphenyl-2-oxazoline:
 2-(2-hydroxyphenyl)-2-oxazoline, 2-(3-hydroxyphenyl)-2-oxazoline and
 2-(4-hydroxyphenyl)-2-oxazoline
;
_journal_coeditor_code DN1097
_journal_issue 10
_journal_name_full 'Acta Crystallographica Section C'
_journal_page_first o602
_journal_page_last o606
_journal_paper_doi 10.1107/S0108270105027812
_journal_volume 61
_journal_year 2005
_chemical_formula_moiety 'C9 H9 N O2'
_chemical_formula_sum 'C9 H9 N O2'
_chemical_formula_weight 163.17
_chemical_name_common 2-(4-hydroxyphenyl)-2-oxazoline
_chemical_name_systematic
;
4-(4,5-dihydro-1,3-oxazol-2-yl)phenol
;
_space_group_IT_number 14
_symmetry_cell_setting monoclinic
_symmetry_space_group_name_Hall '-P 2yn'
_symmetry_space_group_name_H-M 'P 1 21/n 1'
_atom_sites_solution_hydrogens geom
_atom_sites_solution_primary direct
_atom_sites_solution_secondary difmap
_audit_creation_method SHELXL97
_cell_angle_alpha 90.00
_cell_angle_beta 95.9450(10)
_cell_angle_gamma 90.00
_cell_formula_units_Z 4
_cell_length_a 4.77780(10)
_cell_length_b 14.9883(2)
_cell_length_c 10.91940(10)
_cell_measurement_reflns_used 6730
_cell_measurement_temperature 173(2)
_cell_measurement_theta_max 33.07
_cell_measurement_theta_min 2.32
_cell_volume 777.74(2)
_computing_cell_refinement 'SAINT (Siemens, 1995)'
_computing_data_collection 'SMART (Siemens, 1995)'
_computing_data_reduction 'SAINT and SADABS (Sheldrick, 2002)'
_computing_molecular_graphics 'DIAMOND (Brandenburg, 2005)'
_computing_publication_material SHELXTL
_computing_structure_refinement SHELXTL
_computing_structure_solution 'SHELXTL (Bruker, 2001)'
_diffrn_ambient_temperature 173(2)
_diffrn_measured_fraction_theta_full 0.999
_diffrn_measured_fraction_theta_max 0.945
_diffrn_measurement_device_type 'Siemens SMART CCD area-detector'
_diffrn_measurement_method \w
_diffrn_radiation_monochromator graphite
_diffrn_radiation_source 'fine-focus sealed tube'
_diffrn_radiation_type MoK\a
_diffrn_radiation_wavelength 0.71073
_diffrn_reflns_av_R_equivalents 0.0376
_diffrn_reflns_av_sigmaI/netI 0.0292
_diffrn_reflns_limit_h_max 7
_diffrn_reflns_limit_h_min -7
_diffrn_reflns_limit_k_max 22
_diffrn_reflns_limit_k_min -22
_diffrn_reflns_limit_l_max 16
_diffrn_reflns_limit_l_min -16
_diffrn_reflns_number 13219
_diffrn_reflns_theta_full 30.00
_diffrn_reflns_theta_max 33.07
_diffrn_reflns_theta_min 2.32
_diffrn_standards_decay_% 0
_diffrn_standards_number 0
_exptl_absorpt_coefficient_mu 0.100
_exptl_absorpt_correction_T_max 0.9940
_exptl_absorpt_correction_T_min 0.7098
_exptl_absorpt_correction_type multi-scan
_exptl_absorpt_process_details '(SADABS; Sheldrick, 2002)'
_exptl_crystal_colour colourless
_exptl_crystal_density_diffrn 1.394
_exptl_crystal_density_method 'not measured'
_exptl_crystal_description plate
_exptl_crystal_F_000 344
_exptl_crystal_size_max 0.60
_exptl_crystal_size_mid 0.32
_exptl_crystal_size_min 0.06
_refine_diff_density_max 0.321
_refine_diff_density_min -0.214
_refine_ls_extinction_method none
_refine_ls_goodness_of_fit_ref 1.023
_refine_ls_hydrogen_treatment constr
_refine_ls_matrix_type full
_refine_ls_number_parameters 119
_refine_ls_number_reflns 2784
_refine_ls_number_restraints 0
_refine_ls_restrained_S_all 1.023
_refine_ls_R_factor_all 0.0707
_refine_ls_R_factor_gt 0.0467
_refine_ls_shift/su_max 0.000
_refine_ls_shift/su_mean 0.000
_refine_ls_structure_factor_coef Fsqd
_refine_ls_weighting_details 'calc w = 1/[\s^2^(Fo^2^)+(0.0613P)^2^+0.2076P] where P=(Fo^2^+2Fc^2^)/3'
_refine_ls_weighting_scheme calc
_refine_ls_wR_factor_gt 0.1183
_refine_ls_wR_factor_ref 0.1327
_reflns_number_gt 2064
_reflns_number_total 2784
_reflns_threshold_expression I>2\s(I)
_cod_data_source_file dn1097.cif
_cod_data_source_block III
_cod_depositor_comments
;
The following automatic conversions were performed:
'_symmetry_cell_setting' value 'Monoclinic' changed to 'monoclinic'
according to '/home/saulius/struct/CIF-dictionaries/cif_core.dic'
dictionary named 'cif_core.dic' version 2.4.1 from 2010-06-29.

Automatic conversion script
Id: cif_fix_enum 1527 2010-12-29 10:47:43Z saulius 

The following automatic conversions were performed:

'_symmetry_cell_setting' value 'Monoclinic' changed to 'monoclinic'
according to /home/saulius/struct/CIF-dictionaries/cif_core.dic
dictionary named 'cif_core.dic' version 2.4.1 from 2010-06-29.

Automatic conversion script
Id: cif_fix_values 1715 2011-07-08 13:25:40Z adriana 
;
_cod_original_sg_symbol_H-M 'P 21/n'
_cod_database_code 2015118
_cod_database_fobs_code 2015118

loop_
_symmetry_equiv_pos_as_xyz
'x, y, z'
'-x+1/2, y+1/2, -z+1/2'
'-x, -y, -z'
'x-1/2, -y-1/2, z-1/2'

loop_
_atom_site_label
_atom_site_fract_x
_atom_site_fract_y
_atom_site_fract_z
_atom_site_U_iso_or_equiv
_atom_site_adp_type
_atom_site_calc_flag
_atom_site_refinement_flags
_atom_site_occupancy
_atom_site_disorder_assembly
_atom_site_disorder_group
_atom_site_type_symbol
O1 0.8194(2) 0.53816(6) 0.60741(8) 0.0375(2) Uani d . 1 . . O
O2 0.04190(19) 0.88041(6) 0.51369(8) 0.0319(2) Uani d . 1 . . O
H2 0.0943 0.8987 0.4470 0.068(6) Uiso calc R 1 . . H
N1 0.7108(2) 0.55667(7) 0.80165(9) 0.0294(2) Uani d . 1 . . N
C1 0.6770(2) 0.58270(7) 0.68969(10) 0.0259(2) Uani d . 1 . . C
C2 0.9168(3) 0.48288(8) 0.80957(12) 0.0343(3) Uani d . 1 . . C
H2A 0.8371 0.4286 0.8443 0.046(4) Uiso calc R 1 . . H
H2B 1.0910 0.4998 0.8614 0.045(4) Uiso calc R 1 . . H
C3 0.9756(3) 0.46749(9) 0.67567(12) 0.0348(3) Uani d . 1 . . C
H3A 1.1794 0.4722 0.6672 0.040(4) Uiso calc R 1 . . H
H3B 0.9081 0.4080 0.6464 0.047(4) Uiso calc R 1 . . H
C4 0.5040(2) 0.65798(7) 0.64100(10) 0.0254(2) Uani d . 1 . . C
C5 0.5233(3) 0.68982(8) 0.52173(10) 0.0307(3) Uani d . 1 . . C
H5 0.6436 0.6606 0.4705 0.050(5) Uiso calc R 1 . . H
C6 0.3699(3) 0.76319(8) 0.47749(10) 0.0300(2) Uani d . 1 . . C
H6 0.3851 0.7838 0.3962 0.041(4) Uiso calc R 1 . . H
C7 0.1922(2) 0.80737(7) 0.55155(10) 0.0253(2) Uani d . 1 . . C
C8 0.1695(2) 0.77513(8) 0.67048(10) 0.0306(2) Uani d . 1 . . C
H8 0.0473 0.8039 0.7213 0.042(4) Uiso calc R 1 . . H
C9 0.3237(2) 0.70175(8) 0.71444(10) 0.0292(2) Uani d . 1 . . C
H9 0.3070 0.6807 0.7955 0.038(4) Uiso calc R 1 . . H

loop_
_atom_site_aniso_label
_atom_site_aniso_U_11
_atom_site_aniso_U_22
_atom_site_aniso_U_33
_atom_site_aniso_U_12
_atom_site_aniso_U_13
_atom_site_aniso_U_23
O1 0.0452(5) 0.0399(5) 0.0288(4) 0.0132(4) 0.0105(4) -0.0020(4)
O2 0.0359(5) 0.0342(5) 0.0266(4) 0.0060(3) 0.0090(3) 0.0026(3)
N1 0.0328(5) 0.0287(5) 0.0272(5) 0.0015(4) 0.0060(4) 0.0001(4)
C1 0.0250(5) 0.0272(5) 0.0259(5) -0.0025(4) 0.0051(4) -0.0042(4)
C2 0.0356(6) 0.0322(6) 0.0359(6) 0.0042(5) 0.0070(5) 0.0033(5)
C3 0.0356(6) 0.0303(6) 0.0390(7) 0.0050(5) 0.0057(5) -0.0028(5)
C4 0.0248(5) 0.0287(5) 0.0233(5) -0.0016(4) 0.0048(4) -0.0024(4)
C5 0.0343(6) 0.0363(6) 0.0229(5) 0.0044(5) 0.0091(4) -0.0024(4)
C6 0.0346(6) 0.0357(6) 0.0209(5) 0.0023(5) 0.0091(4) 0.0006(4)
C7 0.0253(5) 0.0280(5) 0.0229(5) -0.0014(4) 0.0045(4) -0.0015(4)
C8 0.0315(6) 0.0381(6) 0.0237(5) 0.0046(5) 0.0102(4) 0.0005(4)
C9 0.0309(6) 0.0346(6) 0.0232(5) 0.0021(4) 0.0085(4) 0.0021(4)

loop_
_atom_type_symbol
_atom_type_description
_atom_type_scat_dispersion_real
_atom_type_scat_dispersion_imag
_atom_type_scat_source
C C 0.0033 0.0016 'International Tables Vol C Tables 4.2.6.8 and 6.1.1.4'
H H 0.0000 0.0000 'International Tables Vol C Tables 4.2.6.8 and 6.1.1.4'
N N 0.0061 0.0033 'International Tables Vol C Tables 4.2.6.8 and 6.1.1.4'
O O 0.0106 0.0060 'International Tables Vol C Tables 4.2.6.8 and 6.1.1.4'

loop_
_geom_angle_atom_site_label_1
_geom_angle_atom_site_label_2
_geom_angle_atom_site_label_3
_geom_angle
C1 O1 C3 106.53(9)
C7 O2 H2 109.5
C1 N1 C2 107.60(9)
N1 C1 O1 117.43(10)
N1 C1 C4 126.39(10)
O1 C1 C4 116.16(10)
N1 C2 C3 104.09(10)
N1 C2 H2A 110.9
C3 C2 H2A 110.9
N1 C2 H2B 110.9
C3 C2 H2B 110.9
H2A C2 H2B 109.0
O1 C3 C2 104.10(9)
O1 C3 H3A 110.9
C2 C3 H3A 110.9
O1 C3 H3B 110.9
C2 C3 H3B 110.9
H3A C3 H3B 109.0
C5 C4 C9 118.51(11)
C5 C4 C1 120.76(10)
C9 C4 C1 120.68(10)
C6 C5 C4 120.91(10)
C6 C5 H5 119.5
C4 C5 H5 119.5
C5 C6 C7 120.45(10)
C5 C6 H6 119.8
C7 C6 H6 119.8
O2 C7 C8 118.29(10)
O2 C7 C6 122.83(10)
C8 C7 C6 118.88(10)
C9 C8 C7 120.47(10)
C9 C8 H8 119.8
C7 C8 H8 119.8
C8 C9 C4 120.77(10)
C8 C9 H9 119.6
C4 C9 H9 119.6

loop_
_geom_bond_atom_site_label_1
_geom_bond_atom_site_label_2
_geom_bond_site_symmetry_2
_geom_bond_distance
_geom_bond_publ_flag
O1 C1 . 1.3575(13) ?
O1 C3 . 1.4559(16) ?
O2 C7 . 1.3505(14) ?
O2 H2 . 0.8400 ?
N1 C1 . 1.2775(14) ?
N1 C2 . 1.4769(15) ?
C1 C4 . 1.4654(16) ?
C2 C3 . 1.5347(18) ?
C2 H2A . 0.9900 ?
C2 H2B . 0.9900 ?
C3 H3A . 0.9900 ?
C3 H3B . 0.9900 ?
C4 C5 . 1.3989(15) ?
C4 C9 . 1.3998(15) ?
C5 C6 . 1.3809(17) ?
C5 H5 . 0.9500 ?
C6 C7 . 1.3982(15) ?
C6 H6 . 0.9500 ?
C7 C8 . 1.4003(15) ?
C8 C9 . 1.3818(16) ?
C8 H8 . 0.9500 ?
C9 H9 . 0.9500 ?

loop_
_geom_hbond_atom_site_label_D
_geom_hbond_atom_site_label_H
_geom_hbond_atom_site_label_A
_geom_hbond_site_symmetry_A
_geom_hbond_distance_DH
_geom_hbond_distance_HA
_geom_hbond_distance_DA
_geom_hbond_angle_DHA
_geom_hbond_publ_flag
O2 H2 N1 4_575 0.84 1.86 2.6997(13) 178 n
C5 H5 O1 . 0.95 2.46 2.7874(15) 100 n

loop_
_geom_torsion_atom_site_label_1
_geom_torsion_atom_site_label_2
_geom_torsion_atom_site_label_3
_geom_torsion_atom_site_label_4
_geom_torsion
C2 N1 C1 O1 2.11(14)
C2 N1 C1 C4 -176.15(11)
C3 O1 C1 N1 1.25(14)
C3 O1 C1 C4 179.69(10)
C1 N1 C2 C3 -4.32(13)
C1 O1 C3 C2 -3.83(13)
N1 C2 C3 O1 4.86(13)
N1 C1 C4 C5 168.38(12)
O1 C1 C4 C5 -9.90(16)
N1 C1 C4 C9 -9.22(18)
O1 C1 C4 C9 172.50(11)
C9 C4 C5 C6 0.52(18)
C1 C4 C5 C6 -177.13(11)
C4 C5 C6 C7 0.18(19)
C5 C6 C7 O2 178.66(11)
C5 C6 C7 C8 -0.95(18)
O2 C7 C8 C9 -178.61(11)
C6 C7 C8 C9 1.02(18)
C7 C8 C9 C4 -0.32(18)
C5 C4 C9 C8 -0.45(18)
C1 C4 C9 C8 177.20(11)

loop_
_cod_related_entry_id
_cod_related_entry_database
_cod_related_entry_code
1 ChemSpider 13733285
